data_2011946
loop_
_publ_author_name
'Norberg, Stefan T.'
'Svensson, G\"oran'
'Albertsson, J\"orgen'

_publ_section_title
;
 KSbO(Ge~0.32~Si~0.68~)O~4~, a KTP isomorph
;
_journal_issue 5
_journal_name_full 'Acta Crystallographica Section C'
_journal_page_first 510
_journal_page_last 512
_journal_paper_doi 10.1107/S0108270101003547
_journal_volume 57
_journal_year 2001
_chemical_formula_iupac 'K Sb O Ge0.32 Si0.68 O4'
_chemical_formula_moiety 'K Sb O Ge0.32 Si0.68 O4'
_chemical_formula_sum 'Ge0.32 K O5 Sb Si0.68'
_chemical_formula_weight 283.06
_space_group_IT_number 52
_symmetry_cell_setting orthorhombic
_symmetry_space_group_name_Hall '-P 2n 2bc'
_symmetry_space_group_name_H-M 'P n a n'
_cell_angle_alpha 90
_cell_angle_beta 90
_cell_angle_gamma 90
_cell_formula_units_Z 8
_cell_length_a 13.0970(9)
_cell_length_b 6.5310(5)
_cell_length_c 10.6873(6)
_cell_measurement_reflns_used 21
_cell_measurement_temperature 293
_cell_measurement_theta_max 39.62
_cell_measurement_theta_min 35.07
_cell_volume 914.15(11)
_computing_cell_refinement 'LATCON in Xtal3.7 (Hall et al., 2000)'
_computing_data_collection 'CAD-4 Software (Enraf-Nonius, 1989)'
_computing_data_reduction 'DIFDAT, SORTRF, ADDREF and  ABSORB in Xtal3.7'
_computing_molecular_graphics 'ORTEPIII (Burnett & Johnson, 1996)'
_computing_publication_material 'BONDLA, ATABLE and CIFIO in Xtal3.7'
_computing_structure_refinement 'CRILSQ in Xtal3.7'
_computing_structure_solution 'SHELXS97 (Sheldrick, 1997)'
_diffrn_ambient_temperature 293
_diffrn_measurement_device_type 'Enraf-Nonius CAD-4 diffractometer'
_diffrn_measurement_method \w-2\q
_diffrn_radiation_monochromator graphite
_diffrn_radiation_source 'Fine-focus sealed tube'
_diffrn_radiation_type 'Mo K\a'
_diffrn_radiation_wavelength .71073
_diffrn_reflns_av_R_equivalents .074
_diffrn_reflns_limit_h_max 23
_diffrn_reflns_limit_h_min 0
_diffrn_reflns_limit_k_max 11
_diffrn_reflns_limit_k_min 0
_diffrn_reflns_limit_l_max 19
_diffrn_reflns_limit_l_min -19
_diffrn_reflns_number 6155
_diffrn_reflns_reduction_process 'perpendicular monochr Lp'
_diffrn_reflns_theta_max 39.84
_diffrn_reflns_theta_min 3.11
_diffrn_standards_decay_% none
_diffrn_standards_interval_time 240
_diffrn_standards_number 3
_exptl_absorpt_coefficient_mu 9.132
_exptl_absorpt_correction_T_max .8035
_exptl_absorpt_correction_T_min .7835
_exptl_absorpt_correction_type analytical
_exptl_absorpt_process_details '(Alcock, 1974)'
_exptl_crystal_colour colourless
_exptl_crystal_density_diffrn 4.118
_exptl_crystal_density_meas ?
_exptl_crystal_description prism
_exptl_crystal_F_000 1038
_exptl_crystal_size_max .060
_exptl_crystal_size_mid .045
_exptl_crystal_size_min .040
_refine_diff_density_max 3.410
_refine_diff_density_min -3.921
_refine_ls_extinction_coef '1.9(9) \\times 10^3^'
_refine_ls_extinction_method 'Gaussian (Zachariasen, 1967)'
_refine_ls_goodness_of_fit_all 1.000
_refine_ls_goodness_of_fit_ref 1.000
_refine_ls_hydrogen_treatment none
_refine_ls_matrix_type full
_refine_ls_number_constraints 13
_refine_ls_number_parameters 89
_refine_ls_number_reflns 2818
_refine_ls_number_restraints 0
_refine_ls_R_factor_all .123
_refine_ls_R_factor_gt .046
_refine_ls_shift/su_max '0.39 \\times 10 -3'
_refine_ls_shift/su_mean '0.13 \\times 10 -4'
_refine_ls_structure_factor_coef Fsqd
_refine_ls_weighting_details 'w = 1/(\s^2^(Fsqd) + 0.010(Fsqd)^2^)'
_refine_ls_weighting_scheme calc
_refine_ls_wR_factor_all .168
_refine_ls_wR_factor_ref .168
_reflns_number_gt 1585
_reflns_number_total 2818
_reflns_threshold_expression 'Fsqd > 2\s(Fsqd)'
_cod_data_source_file br1312.cif
_cod_data_source_block KSb
_cod_depositor_comments
;
The following automatic conversions were performed:

'_exptl_crystal_density_meas' value 'not measured' was changed to '?'
- the value is perceived as not measured.

Automatic conversion script
Id: cif_fix_values 3008 2015-01-20 13:52:24Z robertas 
;
_cod_original_formula_sum 'Ge.32 K1 O5 Sb1 Si.68'
_cod_database_code 2011946
_cod_database_fobs_code 2011946

loop_
_symmetry_equiv_pos_as_xyz
+x,+y,+z
1/2-x,1/2-y,1/2+z
+x,1/2-y,1/2-z
1/2-x,+y,-z
-x,-y,-z
1/2+x,1/2+y,1/2-z
-x,1/2+y,1/2+z
1/2+x,-y,+z

loop_
_atom_site_label
_atom_site_fract_x
_atom_site_fract_y
_atom_site_fract_z
_atom_site_U_iso_or_equiv
_atom_site_adp_type
_atom_site_calc_flag
_atom_site_calc_attached_atom
_atom_site_occupancy
_atom_site_disorder_assembly
_atom_site_disorder_group
K .8594(3) 1.0507(7) .3188(5) .022(2) Uani ? ? .491(11) ? ?
K' .8683(4) 1.0254(6) .4364(6) .024(2) Uani ? ? .508(11) ? ?
Sb1 .63209(4) .75 .25 .0050(2) Uani ? ? 1 ? ?
Sb2 .50 .50 .50 .0057(2) Uani ? ? 1 ? ?
Ge1 .75 .5722(3) .50 .0060(8) Uani ? ? .296(11) ? ?
Si1 .75 .5722(3) .50 .0060(8) Uani ? ? .703(11) ? ?
Ge2 1.06956(13) .75 .25 .0059(8) Uani ? ? .352(10) ? ?
Si2 1.06956(13) .75 .25 .0059(8) Uani ? ? .647(10) ? ?
O1 .7395(5) .7265(10) .3762(6) .015(3) Uani ? ? 1 ? ?
O2 .6480(4) .4270(10) .5165(6) .011(3) Uani ? ? 1 ? ?
O3 .4878(5) .2926(8) .3687(5) .009(2) Uani ? ? 1 ? ?
O4 .6428(5) 1.0497(9) .2802(6) .012(3) Uani ? ? 1 ? ?
O5 .4739(4) .2820(10) .6225(6) .012(3) Uani ? ? 1 ? ?

loop_
_atom_site_aniso_label
_atom_site_aniso_U_11
_atom_site_aniso_U_22
_atom_site_aniso_U_33
_atom_site_aniso_U_12
_atom_site_aniso_U_13
_atom_site_aniso_U_23
K .0143(17) .0179(18) .035(2) -.0077(13) .0010(15) -.0012(16)
K' .024(2) .0103(16) .037(3) .0048(13) -.0068(17) -.0032(14)
Sb1 .0047(2) .0054(2) .0048(2) .00000 .00000 .0009(2)
Sb2 .0066(2) .0059(2) .0045(2) -.0009(2) .00137(18) -.0003(2)
Ge1 .0048(7) .0071(8) .0060(7) .00150 -.0005(6) .00150
Si1 .0048(7) .0071(8) .0060(7) .00150 -.0005(6) .00150
Ge2 .0067(7) .0059(7) .0052(7) .00140 .00140 .0008(6)
Si2 .0067(7) .0059(7) .0052(7) .00140 .00140 .0008(6)
O1 .011(2) .017(3) .017(2) -.006(2) -.0067(19) .010(2)
O2 .005(2) .014(2) .013(3) .0005(17) -.0006(17) -.002(2)
O3 .013(2) .006(2) .009(2) -.0051(17) .0047(17) -.0045(15)
O4 .018(3) .006(2) .013(2) -.001(2) -.0019(18) .0005(17)
O5 .010(2) .014(3) .011(2) -.0016(18) .0053(17) .003(2)

loop_
_atom_type_symbol
_atom_type_scat_dispersion_real
_atom_type_scat_dispersion_imag
_atom_type_scat_source
K .179 .25 'Int Tables Vol IV Tables 2.2B and 2.3.1'
Sb -.816 1.546 'Int Tables Vol IV Tables 2.2B and 2.3.1'
Si .072 .071 'Int Tables Vol IV Tables 2.2B and 2.3.1'
Ge .081 1.801 'Int Tables Vol IV Tables 2.2B and 2.3.1'
O .008 .006 'Int Tables Vol IV Tables 2.2B and 2.3.1'

loop_
_geom_angle_atom_site_label_1
_geom_angle_atom_site_label_2
_geom_angle_atom_site_label_3
_geom_angle_site_symmetry_1
_geom_angle_site_symmetry_3
_geom_angle
K' K O1 . . 74.2(3)
K' K O4 . . 103.4(4)
K' K K . '3 575' 126.8(4)
K' K O5 . '4 666' 76.8(3)
K' K O3 . '8 565' 70.1(3)
O1 K O4 . . 57.1(2)
O1 K K . '3 575' 142.4(2)
O1 K O5 . '4 666' 147.7(3)
O1 K O3 . '8 565' 71.6(2)
O4 K K . '3 575' 86.1(2)
O4 K O5 . '4 666' 145.7(3)
O4 K O3 . '8 565' 127.5(2)
K K O5 '3 575' '4 666' 68.35(19)
K K O3 '3 575' '8 565' 140.9(2)
O5 K O3 '4 666' '8 565' 85.4(2)
K K' O1 . . 78.4(3)
K K' O2 . '4 666' 92.9(3)
K K' O5 . '4 666' 76.2(3)
K K' O3 . '8 565' 83.6(3)
O1 K' O2 . '4 666' 135.5(3)
O1 K' O5 . '4 666' 150.9(3)
O1 K' O3 . '8 565' 74.8(2)
O2 K' O5 '4 666' '4 666' 60.2(2)
O2 K' O3 '4 666' '8 565' 148.2(3)
O5 K' O3 '4 666' '8 565' 88.4(2)
O1 Sb1 O4 . . 85.1(3)
O1 Sb1 O1 . '3 565' 88.0(2)
O1 Sb1 O4 . '3 565' 89.1(3)
O1 Sb1 O5 . '5 666' 91.2(2)
O1 Sb1 O5 . '7 654' 178.2(3)
O4 Sb1 O1 . '3 565' 89.1(3)
O4 Sb1 O4 . '3 565' 171.9(3)
O4 Sb1 O5 . '5 666' 92.4(3)
O4 Sb1 O5 . '7 654' 93.3(3)
O1 Sb1 O4 '3 565' '3 565' 85.1(3)
O1 Sb1 O5 '3 565' '5 666' 178.2(3)
O1 Sb1 O5 '3 565' '7 654' 91.2(2)
O4 Sb1 O5 '3 565' '5 666' 93.3(3)
O4 Sb1 O5 '3 565' '7 654' 92.4(3)
O5 Sb1 O5 '5 666' '7 654' 89.6(2)
O2 Sb2 O3 . . 88.7(2)
O2 Sb2 O5 . . 86.4(2)
O2 Sb2 O2 . '5 666' 180
O2 Sb2 O3 . '5 666' 91.3(2)
O2 Sb2 O5 . '5 666' 93.6(2)
O3 Sb2 O5 . . 87.8(2)
O3 Sb2 O2 . '5 666' 91.3(2)
O3 Sb2 O3 . '5 666' 180
O3 Sb2 O5 . '5 666' 92.2(2)
O5 Sb2 O2 . '5 666' 93.6(2)
O5 Sb2 O3 . '5 666' 92.2(2)
O5 Sb2 O5 . '5 666' 180
O2 Sb2 O3 '5 666' '5 666' 88.7(2)
O2 Sb2 O5 '5 666' '5 666' 86.4(2)
O3 Sb2 O5 '5 666' '5 666' 87.8(2)
O1 Ge1 O2 . . 111.4(3)
O1 Ge1 O1 . '4 656' 105.7(3)
O1 Ge1 O2 . '4 656' 109.2(3)
O2 Ge1 O1 . '4 656' 109.2(3)
O2 Ge1 O2 . '4 656' 109.7(3)
O1 Ge1 O2 '4 656' '4 656' 111.4(3)
O1 Si1 O2 . . 111.4(3)
O1 Si1 O1 . '4 656' 105.7(3)
O1 Si1 O2 . '4 656' 109.2(3)
O2 Si1 O1 . '4 656' 109.2(3)
O2 Si1 O2 . '4 656' 109.7(3)
O1 Si1 O2 '4 656' '4 656' 111.4(3)
O4 Ge2 O3 '6 545' 6 110.7(3)
O4 Ge2 O3 '6 545' '8 565' 112.7(3)
O4 Ge2 O4 '6 545' '8 575' 109.1(3)
O3 Ge2 O3 6 '8 565' 101.0(3)
O3 Ge2 O4 6 '8 575' 112.7(3)
O3 Ge2 O4 '8 565' '8 575' 110.7(3)
O4 Si2 O3 '6 545' 6 110.7(3)
O4 Si2 O3 '6 545' '8 565' 112.7(3)
O4 Si2 O4 '6 545' '8 575' 109.1(3)
O3 Si2 O3 6 '8 565' 101.0(3)
O3 Si2 O4 6 '8 575' 112.7(3)
O3 Si2 O4 '8 565' '8 575' 110.7(3)
K O1 K' . . 27.43(18)
K O1 Sb1 . . 101.5(3)
K O1 Ge1 . . 127.2(3)
K O1 Si1 . . 127.2(3)
K' O1 Sb1 . . 124.5(3)
K' O1 Ge1 . . 101.5(3)
K' O1 Si1 . . 101.5(3)
Sb1 O1 Ge1 . . 130.8(4)
Sb1 O1 Si1 . . 130.8(4)
Sb2 O2 Ge1 . . 129.6(4)
Sb2 O2 Si1 . . 129.6(4)
Sb2 O2 K' . '4 646' 100.0(2)
Ge1 O2 K' . '4 646' 130.4(3)
Si1 O2 K' . '4 646' 130.4(3)
Sb2 O3 Ge2 . '6 445' 127.1(3)
Sb2 O3 K . '8 465' 136.5(3)
Sb2 O3 K' . '8 465' 112.8(3)
Ge2 O3 K '6 445' '8 465' 96.0(3)
Ge2 O3 K' '6 445' '8 465' 116.3(3)
K O3 K' '8 465' '8 465' 26.32(18)
K O4 Sb1 . . 95.5(2)
K O4 Ge2 . '6 455' 126.9(3)
Sb1 O4 Ge2 . '6 455' 134.9(4)
Sb2 O5 K . '4 646' 114.6(3)
Sb2 O5 K' . '4 646' 99.2(2)
Sb2 O5 Sb1 . '5 666' 131.7(3)
K O5 K2 '4 646' '4 646' 26.96(18)
K O5 Sb1 '4 646' '5 666' 110.4(3)
K' O5 Sb1 '4 646' '5 666' 129.1(3)

loop_
_geom_bond_atom_site_label_1
_geom_bond_atom_site_label_2
_geom_bond_site_symmetry_1
_geom_bond_site_symmetry_2
_geom_bond_distance
_geom_bond_publ_flag
K K' . . 1.273(8) yes
K O1 . . 2.707(8) yes
K O5 . '4 666' 2.728(7) yes
K O3 . '8 565' 2.854(7) yes
K O4 . . 2.866(8) yes
K O2 . '4 666' 3.024(7) yes
K O3 . '6 555' 3.112(7) yes
K' O1 . . 2.659(8) yes
K' O2 . '4 666' 2.679(7) yes
K' O3 . '8 565' 2.700(7) yes
K' O5 . '4 666' 2.734(8) yes
K' O4 . '4 656' 3.036(8) yes
K' O1 . '4 656' 3.133(8) yes
K' O5 . '8 565' 3.146(7) yes
Sb1 O1 . . 1.955(6) ?
Sb1 O4 . . 1.989(6) ?
Sb1 O1 . '3 565' 1.955(6) ?
Sb1 O4 . '3 565' 1.989(6) ?
Sb1 O5 . '5 666' 1.957(6) ?
Sb1 O5 . '7 654' 1.957(6) ?
Sb2 O2 . . 2.004(5) ?
Sb2 O3 . . 1.957(6) ?
Sb2 O5 . . 1.964(6) ?
Sb2 O2 . '5 666' 2.004(5) ?
Sb2 O3 . '5 666' 1.957(6) ?
Sb2 O5 . '5 666' 1.964(6) ?
Ge1 O1 . . 1.669(6) ?
Ge1 O2 . . 1.648(6) ?
Ge1 O1 . '4 656' 1.669(6) ?
Ge1 O2 . '4 656' 1.648(6) ?
Si1 O1 . . 1.669(6) ?
Si1 O2 . . 1.648(6) ?
Si1 O1 . '4 656' 1.669(6) ?
Si1 O2 . '4 656' 1.648(6) ?
Ge2 O4 . '6 545' 1.654(6) ?
Ge2 O3 . 6 1.683(6) ?
Ge2 O3 . '8 565' 1.683(6) ?
Ge2 O4 . '8 575' 1.654(6) ?
Si2 O4 . '6 545' 1.654(6) ?
Si2 O3 . 6 1.683(6) ?
Si2 O3 . '8 565' 1.683(6) ?
Si2 O4 . '8 575' 1.654(6) ?
